data_2202764
loop_
_publ_author_name
'Antonia Neels'
'Helen Stoeckli-Evans'

_publ_section_title
;
 A monoclinic polymorph of
 2,3,2',3'-tetrakis(2-pyridyl)-6,6'-biquinoxalinyl
;
_journal_issue 12
_journal_name_full 'Acta Crystallographica Section E'
_journal_page_first o2028
_journal_page_last o2029
_journal_paper_doi 10.1107/S1600536803026977
_journal_volume 59
_journal_year 2003
_chemical_formula_iupac 'C36 H22 N8'
_chemical_formula_moiety 'C36 H22 N8'
_chemical_formula_sum 'C36 H22 N8'
_chemical_formula_weight 566.62
_chemical_name_systematic
;
2,3,2',3'-tetrakis(2-pyridyl)-6,6'-biquinoxalinyl
;
_space_group_IT_number 14
_symmetry_cell_setting monoclinic
_symmetry_space_group_name_Hall '-P 2yn'
_symmetry_space_group_name_H-M 'P 1 21/n 1'
_atom_sites_solution_hydrogens geom
_atom_sites_solution_primary direct
_atom_sites_solution_secondary difmap
_audit_creation_method SHELXL-97
_cell_angle_alpha 90.00
_cell_angle_beta 97.024(11)
_cell_angle_gamma 90.00
_cell_formula_units_Z 2
_cell_length_a 6.8892(6)
_cell_length_b 7.7255(6)
_cell_length_c 26.895(2)
_cell_measurement_reflns_used 2327
_cell_measurement_temperature 223(2)
_cell_measurement_theta_max 25.90
_cell_measurement_theta_min 2.28
_cell_volume 1420.7(2)
_computing_cell_refinement 'CELL (Stoe, 2000)'
_computing_data_collection 'EXPOSE (Stoe, 2000)'
_computing_data_reduction 'INTEGRATE (Stoe, 2000)'
_computing_molecular_graphics 'PLATON99 (Spek, 1990)'
_computing_publication_material SHELXL97
_computing_structure_refinement 'SHELXL97 (Sheldrick, 1997)'
_computing_structure_solution 'SHELXS97 (Sheldrick, 1990)'
_diffrn_ambient_temperature 223(2)
_diffrn_detector_area_resol_mean 0.81\%A
_diffrn_measured_fraction_theta_full 0.994
_diffrn_measured_fraction_theta_max 0.994
_diffrn_measurement_device_type 'STOE IPDS'
_diffrn_measurement_method '\f oscillation'
_diffrn_radiation_monochromator graphite
_diffrn_radiation_source 'fine-focus sealed tube'
_diffrn_radiation_type MoK\a
_diffrn_radiation_wavelength 0.71073
_diffrn_reflns_av_R_equivalents 0.1325
_diffrn_reflns_av_sigmaI/netI 0.1424
_diffrn_reflns_limit_h_max 8
_diffrn_reflns_limit_h_min -8
_diffrn_reflns_limit_k_max 9
_diffrn_reflns_limit_k_min -9
_diffrn_reflns_limit_l_max 33
_diffrn_reflns_limit_l_min -32
_diffrn_reflns_number 10763
_diffrn_reflns_theta_full 25.94
_diffrn_reflns_theta_max 25.94
_diffrn_reflns_theta_min 2.74
_diffrn_standards_decay_% 0
_diffrn_standards_number 0
_exptl_absorpt_coefficient_mu 0.082
_exptl_absorpt_correction_type none
_exptl_crystal_colour orange
_exptl_crystal_density_diffrn 1.325
_exptl_crystal_density_meas ?
_exptl_crystal_density_method 'not measured'
_exptl_crystal_description plate
_exptl_crystal_F_000 588
_exptl_crystal_size_max 0.35
_exptl_crystal_size_mid 0.30
_exptl_crystal_size_min 0.10
_refine_diff_density_max 0.136
_refine_diff_density_min -0.155
_refine_ls_extinction_method none
_refine_ls_goodness_of_fit_ref 0.725
_refine_ls_hydrogen_treatment constr
_refine_ls_matrix_type full
_refine_ls_number_parameters 199
_refine_ls_number_reflns 2771
_refine_ls_number_restraints 0
_refine_ls_restrained_S_all 0.725
_refine_ls_R_factor_all 0.1419
_refine_ls_R_factor_gt 0.0418
_refine_ls_shift/su_max <0.001
_refine_ls_shift/su_mean <0.001
_refine_ls_structure_factor_coef Fsqd
_refine_ls_weighting_details 'calc w=1/[\s^2^(Fo^2^)+(0.0319P)^2^] where P=(Fo^2^+2Fc^2^)/3'
_refine_ls_weighting_scheme calc
_refine_ls_wR_factor_gt 0.0760
_refine_ls_wR_factor_ref 0.0961
_reflns_number_gt 1024
_reflns_number_total 2771
_reflns_threshold_expression I>2\s(I)
_cod_data_source_file na6273.cif
_cod_data_source_block I
_cod_depositor_comments
;
The following automatic conversions were performed:

'_exptl_crystal_density_meas' value 'none' was changed to '?' - the
value is perceived as not measured.

Automatic conversion script
Id: cif_fix_values 3008 2015-01-20 13:52:24Z robertas 
;
_cod_original_sg_symbol_H-M 'P 21/n'
_cod_database_code 2202764
_cod_database_fobs_code 2202764

loop_
_symmetry_equiv_pos_as_xyz
'x, y, z'
'-x+1/2, y+1/2, -z+1/2'
'-x, -y, -z'
'x-1/2, -y-1/2, z-1/2'

loop_
_atom_site_label
_atom_site_fract_x
_atom_site_fract_y
_atom_site_fract_z
_atom_site_U_iso_or_equiv
_atom_site_adp_type
_atom_site_calc_flag
_atom_site_refinement_flags
_atom_site_occupancy
_atom_site_disorder_assembly
_atom_site_disorder_group
_atom_site_type_symbol
C1 0.0978(3) 0.4588(3) 0.00588(9) 0.0391(6) Uani d . 1 . . C
C2 0.2028(3) 0.4709(3) 0.05264(9) 0.0419(7) Uani d . 1 . . C
H2 0.1514 0.5353 0.0777 0.050 Uiso calc R 1 . . H
C3 0.3844(3) 0.3894(3) 0.06381(8) 0.0386(6) Uani d . 1 . . C
C4 0.6583(4) 0.3353(4) 0.11898(8) 0.0437(7) Uani d . 1 . . C
C5 0.7861(4) 0.3882(4) 0.16548(9) 0.0482(7) Uani d . 1 . . C
C6 0.7130(4) 0.4224(4) 0.20948(10) 0.0667(9) Uani d . 1 . . C
H6 0.5787 0.4097 0.2118 0.080 Uiso calc R 1 . . H
C7 0.8399(5) 0.4762(5) 0.25066(11) 0.0813(11) Uani d . 1 . . C
H7 0.7941 0.4984 0.2816 0.098 Uiso calc R 1 . . H
C8 1.0331(6) 0.4958(5) 0.24508(12) 0.0829(11) Uani d . 1 . . C
H8 1.1232 0.5319 0.2722 0.099 Uiso calc R 1 . . H
C9 1.0935(5) 0.4622(5) 0.19948(12) 0.0761(10) Uani d . 1 . . C
H9 1.2265 0.4773 0.1960 0.091 Uiso calc R 1 . . H
C10 0.7227(4) 0.2137(4) 0.08426(9) 0.0428(7) Uani d . 1 . . C
C11 0.8921(4) 0.0958(4) 0.09789(9) 0.0451(7) Uani d . 1 . . C
C12 1.0261(4) 0.0629(4) 0.06535(9) 0.0484(7) Uani d . 1 . . C
H12 1.0125 0.1143 0.0334 0.058 Uiso calc R 1 . . H
C13 1.1805(4) -0.0458(4) 0.07982(12) 0.0623(9) Uani d . 1 . . C
H13 1.2764 -0.0671 0.0585 0.075 Uiso calc R 1 . . H
C14 1.1914(5) -0.1225(4) 0.12600(12) 0.0708(10) Uani d . 1 . . C
H14 1.2953 -0.1972 0.1373 0.085 Uiso calc R 1 . . H
C15 1.0480(5) -0.0878(5) 0.15514(11) 0.0752(10) Uani d . 1 . . C
H15 1.0547 -0.1441 0.1863 0.090 Uiso calc R 1 . . H
C16 0.4602(4) 0.2882(3) 0.02761(9) 0.0389(6) Uani d . 1 . . C
C17 0.3557(4) 0.2787(4) -0.02080(9) 0.0460(7) Uani d . 1 . . C
H17 0.4061 0.2145 -0.0460 0.055 Uiso calc R 1 . . H
C18 0.1821(4) 0.3625(4) -0.03095(9) 0.0442(7) Uani d . 1 . . C
H18 0.1154 0.3564 -0.0636 0.053 Uiso calc R 1 . . H
N1 0.4891(3) 0.4161(3) 0.11010(7) 0.0460(6) Uani d . 1 . . N
N2 0.6291(3) 0.1949(3) 0.03847(7) 0.0450(6) Uani d . 1 . . N
N3 0.9736(3) 0.4090(3) 0.15973(8) 0.0611(7) Uani d . 1 . . N
N4 0.8983(3) 0.0200(3) 0.14284(8) 0.0639(7) Uani d . 1 . . N

loop_
_atom_site_aniso_label
_atom_site_aniso_U_11
_atom_site_aniso_U_22
_atom_site_aniso_U_33
_atom_site_aniso_U_12
_atom_site_aniso_U_13
_atom_site_aniso_U_23
C1 0.0349(14) 0.0432(17) 0.0390(14) 0.0000(13) 0.0040(11) 0.0013(12)
C2 0.0390(15) 0.0474(19) 0.0396(14) 0.0056(14) 0.0065(12) -0.0041(13)
C3 0.0355(15) 0.0437(17) 0.0364(13) 0.0001(14) 0.0029(11) 0.0000(13)
C4 0.0386(16) 0.0561(19) 0.0368(13) 0.0059(15) 0.0063(12) -0.0002(13)
C5 0.0412(16) 0.060(2) 0.0423(15) 0.0094(15) 0.0008(12) 0.0025(14)
C6 0.0536(18) 0.098(3) 0.0498(17) 0.0084(19) 0.0107(15) -0.0113(17)
C7 0.083(2) 0.113(3) 0.0485(18) 0.008(2) 0.0073(18) -0.0163(19)
C8 0.080(3) 0.104(3) 0.057(2) 0.009(2) -0.0206(19) -0.010(2)
C9 0.0503(18) 0.102(3) 0.073(2) 0.004(2) -0.0071(17) -0.011(2)
C10 0.0373(15) 0.0475(18) 0.0446(15) 0.0026(14) 0.0090(13) 0.0036(14)
C11 0.0411(15) 0.0487(19) 0.0444(15) 0.0046(15) 0.0009(13) 0.0000(14)
C12 0.0455(16) 0.048(2) 0.0523(15) 0.0043(16) 0.0092(13) -0.0016(14)
C13 0.0504(19) 0.058(2) 0.080(2) 0.0107(18) 0.0140(16) -0.0104(18)
C14 0.064(2) 0.068(2) 0.076(2) 0.0267(19) -0.0114(19) -0.0063(19)
C15 0.090(3) 0.081(3) 0.0525(18) 0.030(2) 0.0016(18) 0.0119(18)
C16 0.0350(15) 0.0418(17) 0.0403(14) 0.0025(14) 0.0058(12) -0.0015(13)
C17 0.0407(17) 0.056(2) 0.0403(15) 0.0053(15) 0.0024(13) -0.0072(13)
C18 0.0364(15) 0.056(2) 0.0394(14) 0.0011(15) 0.0021(12) -0.0058(14)
N1 0.0386(13) 0.0571(17) 0.0421(12) 0.0076(12) 0.0038(10) -0.0030(11)
N2 0.0419(14) 0.0500(16) 0.0425(12) 0.0044(12) 0.0027(10) -0.0035(11)
N3 0.0442(14) 0.086(2) 0.0521(14) 0.0009(15) 0.0017(11) -0.0083(14)
N4 0.0683(17) 0.0724(19) 0.0514(14) 0.0244(16) 0.0084(12) 0.0103(13)

loop_
_atom_type_symbol
_atom_type_description
_atom_type_scat_dispersion_real
_atom_type_scat_dispersion_imag
_atom_type_scat_source
C C 0.0033 0.0016 'International Tables Vol C Tables 4.2.6.8 and 6.1.1.4'
N N 0.0061 0.0033 'International Tables Vol C Tables 4.2.6.8 and 6.1.1.4'
H H 0.0000 0.0000 'International Tables Vol C Tables 4.2.6.8 and 6.1.1.4'

loop_
_geom_angle_atom_site_label_1
_geom_angle_atom_site_label_2
_geom_angle_atom_site_label_3
_geom_angle_site_symmetry_3
_geom_angle
C2 C1 C18 . 117.3(2)
C2 C1 C1 3_565 121.8(3)
C18 C1 C1 3_565 120.9(3)
C1 C2 C3 . 121.5(2)
C1 C2 H2 . 119.3
C3 C2 H2 . 119.3
N1 C3 C16 . 121.0(2)
N1 C3 C2 . 118.9(2)
C16 C3 C2 . 120.1(2)
N1 C4 C10 . 122.0(2)
N1 C4 C5 . 116.0(2)
C10 C4 C5 . 121.8(2)
N3 C5 C6 . 122.9(2)
N3 C5 C4 . 114.6(2)
C6 C5 C4 . 122.3(2)
C5 C6 C7 . 119.1(3)
C5 C6 H6 . 120.5
C7 C6 H6 . 120.5
C8 C7 C6 . 118.2(3)
C8 C7 H7 . 120.9
C6 C7 H7 . 120.9
C7 C8 C9 . 119.0(3)
C7 C8 H8 . 120.5
C9 C8 H8 . 120.5
N3 C9 C8 . 123.4(3)
N3 C9 H9 . 118.3
C8 C9 H9 . 118.3
N2 C10 C4 . 121.5(2)
N2 C10 C11 . 116.0(2)
C4 C10 C11 . 122.4(2)
N4 C11 C12 . 123.1(2)
N4 C11 C10 . 115.3(2)
C12 C11 C10 . 121.6(2)
C11 C12 C13 . 119.4(3)
C11 C12 H12 . 120.3
C13 C12 H12 . 120.3
C14 C13 C12 . 118.5(3)
C14 C13 H13 . 120.8
C12 C13 H13 . 120.8
C15 C14 C13 . 118.3(3)
C15 C14 H14 . 120.9
C13 C14 H14 . 120.9
N4 C15 C14 . 125.0(3)
N4 C15 H15 . 117.5
C14 C15 H15 . 117.5
N2 C16 C3 . 121.7(2)
N2 C16 C17 . 119.6(2)
C3 C16 C17 . 118.7(2)
C18 C17 C16 . 119.9(3)
C18 C17 H17 . 120.1
C16 C17 H17 . 120.1
C17 C18 C1 . 122.4(2)
C17 C18 H18 . 118.8
C1 C18 H18 . 118.8
C4 N1 C3 . 116.6(2)
C10 N2 C16 . 116.4(2)
C5 N3 C9 . 117.3(2)
C15 N4 C11 . 115.8(2)

loop_
_geom_bond_atom_site_label_1
_geom_bond_atom_site_label_2
_geom_bond_site_symmetry_2
_geom_bond_distance
_geom_bond_publ_flag
C1 C2 . 1.375(3) ?
C1 C18 . 1.419(3) ?
C1 C1 3_565 1.488(5) ?
C2 C3 . 1.400(3) ?
C2 H2 . 0.9400 ?
C3 N1 . 1.376(3) ?
C3 C16 . 1.399(3) ?
C4 N1 . 1.318(3) ?
C4 C10 . 1.432(3) ?
C4 C5 . 1.496(3) ?
C5 N3 . 1.330(3) ?
C5 C6 . 1.367(4) ?
C6 C7 . 1.388(4) ?
C6 H6 . 0.9400 ?
C7 C8 . 1.366(4) ?
C7 H7 . 0.9400 ?
C8 C9 . 1.367(4) ?
C8 H8 . 0.9400 ?
C9 N3 . 1.333(3) ?
C9 H9 . 0.9400 ?
C10 N2 . 1.326(3) ?
C10 C11 . 1.491(3) ?
C11 N4 . 1.339(3) ?
C11 C12 . 1.371(3) ?
C12 C13 . 1.374(4) ?
C12 H12 . 0.9400 ?
C13 C14 . 1.370(4) ?
C13 H13 . 0.9400 ?
C14 C15 . 1.361(4) ?
C14 H14 . 0.9400 ?
C15 N4 . 1.335(4) ?
C15 H15 . 0.9400 ?
C16 N2 . 1.370(3) ?
C16 C17 . 1.410(3) ?
C17 C18 . 1.358(3) ?
C17 H17 . 0.9400 ?
C18 H18 . 0.9400 ?

loop_
_geom_hbond_atom_site_label_D
_geom_hbond_atom_site_label_H
_geom_hbond_atom_site_label_A
_geom_hbond_site_symmetry_A
_geom_hbond_distance_DH
_geom_hbond_distance_HA
_geom_hbond_distance_DA
_geom_hbond_angle_DHA
_geom_hbond_publ_flag
C7 H7 N4 2_655 0.94 2.56 3.487(4) 167 yes
C12 H12 C1g 1_655 0.94 2.81 3.343(3) 117 yes

loop_
_geom_torsion_atom_site_label_1
_geom_torsion_atom_site_label_2
_geom_torsion_atom_site_label_3
_geom_torsion_atom_site_label_4
_geom_torsion_site_symmetry_1
_geom_torsion
C18 C1 C2 C3 . -0.9(4)
C1 C1 C2 C3 3_565 178.3(3)
C1 C2 C3 N1 . 175.4(2)
C1 C2 C3 C16 . -2.2(4)
N1 C4 C5 N3 . -136.2(3)
C10 C4 C5 N3 . 39.1(4)
N1 C4 C5 C6 . 40.1(4)
C10 C4 C5 C6 . -144.6(3)
N3 C5 C6 C7 . -2.0(5)
C4 C5 C6 C7 . -178.0(3)
C5 C6 C7 C8 . 1.2(5)
C6 C7 C8 C9 . 0.0(6)
C7 C8 C9 N3 . -0.7(6)
N1 C4 C10 N2 . 9.8(4)
C5 C4 C10 N2 . -165.2(2)
N1 C4 C10 C11 . -167.3(3)
C5 C4 C10 C11 . 17.7(4)
N2 C10 C11 N4 . -133.7(3)
C4 C10 C11 N4 . 43.6(4)
N2 C10 C11 C12 . 43.7(4)
C4 C10 C11 C12 . -139.0(3)
N4 C11 C12 C13 . -3.3(4)
C10 C11 C12 C13 . 179.5(3)
C11 C12 C13 C14 . 2.1(4)
C12 C13 C14 C15 . 0.4(5)
C13 C14 C15 N4 . -2.0(5)
N1 C3 C16 N2 . 8.0(4)
C2 C3 C16 N2 . -174.4(2)
N1 C3 C16 C17 . -173.9(3)
C2 C3 C16 C17 . 3.7(4)
N2 C16 C17 C18 . 176.0(2)
C3 C16 C17 C18 . -2.1(4)
C16 C17 C18 C1 . -1.0(4)
C2 C1 C18 C17 . 2.6(4)
C1 C1 C18 C17 3_565 -176.7(3)
C10 C4 N1 C3 . -5.4(4)
C5 C4 N1 C3 . 169.9(2)
C16 C3 N1 C4 . -3.1(4)
C2 C3 N1 C4 . 179.4(2)
C4 C10 N2 C16 . -4.7(4)
C11 C10 N2 C16 . 172.6(2)
C3 C16 N2 C10 . -3.8(4)
C17 C16 N2 C10 . 178.1(3)
C6 C5 N3 C9 . 1.4(5)
C4 C5 N3 C9 . 177.7(3)
C8 C9 N3 C5 . 0.0(5)
C14 C15 N4 C11 . 0.9(5)
C12 C11 N4 C15 . 1.8(4)
C10 C11 N4 C15 . 179.1(3)
